data_6000707
loop_
_publ_author_name
'Guillou, N.'
'Louer, M.'
'Auffredic, J.-P.'
'Louer, D.'

_publ_section_title
;
 Structures and thermal-behavior of Ce(IV) magnesium-nitrate hydrates
;
_journal_name_full
;
 European Journal of Solid State and Inorganic Chemistry
;
_journal_page_first 35
_journal_page_last 47
_journal_volume 32
_journal_year 1995
_chemical_formula_sum 'Ce H16 Mg N6 O26'
_chemical_formula_weight 680.58
_space_group_crystal_system monoclinic
_space_group_IT_number 14
_space_group_name_Hall '-P 2ybc'
_space_group_name_H-M_alt 'P 1 21/c 1'
_cell_angle_alpha 90
_cell_angle_beta 96.80(1)
_cell_angle_gamma 90
_cell_formula_units_Z 2
_cell_length_a 9.003(1)
_cell_length_b 8.6840(8)
_cell_length_c 13.533(1)
_cell_volume 1050.60(17)
_diffrn_ambient_temperature 293
_diffrn_radiation_probe x-ray
_diffrn_radiation_type MoK\a
_diffrn_radiation_wavelength 0.71073
_exptl_absorpt_coefficient_mu 2.355
_exptl_crystal_density_diffrn 2.151
_refine_ls_number_parameters 158
_refine_ls_number_reflns 2209
_refine_ls_R_factor_gt 0.044
_refine_ls_wR_factor_gt 0.056
_cod_database_code 6000707

loop_
_space_group_symop_id
_space_group_symop_operation_xyz
1 x,y,z
2 -x,1/2+y,1/2-z
3 -x,-y,-z
4 x,1/2-y,1/2+z

loop_
_atom_site_label
_atom_site_type_symbol
_atom_site_adp_type
_atom_site_fract_x
_atom_site_fract_y
_atom_site_fract_z
_atom_site_occupancy
_atom_site_U_iso_or_equiv
_atom_site_calc_flag
_atom_site_refinement_flags_posn
_atom_site_refinement_flags_adp
_atom_site_refinement_flags_occupancy
_atom_site_disorder_assembly
_atom_site_disorder_group
Ce Ce Uiso 0.00000 0.00000 0.00000 1.000 0.0198(1) . . . . . .
O11 O Uiso 0.1322(4) -0.2517(5) 0.0300(3) 1.000 0.0312(9) . . . . . .
O12 O Uiso -0.0674(4) -0.2260(5) 0.1003(3) 1.000 0.0334(10) . . . . . .
O13 O Uiso 0.0551(6) -0.4427(6) 0.1143(4) 1.000 0.0519(13) . . . . . .
O21 O Uiso 0.1494(5) -0.0140(4) 0.1662(3) 1.000 0.0304(9) . . . . . .
O22 O Uiso 0.1242(5) 0.2133(5) 0.1036(3) 1.000 0.0314(10) . . . . . .
O23 O Uiso 0.2642(5) 0.1797(6) 0.2452(3) 1.000 0.0456(13) . . . . . .
O31 O Uiso 0.2738(4) 0.0250(4) -0.0121(3) 1.000 0.0303(10) . . . . . .
O32 O Uiso 0.1475(4) -0.0824(5) -0.1368(3) 1.000 0.0333(10) . . . . . .
O33 O Uiso 0.3874(5) -0.0456(6) -0.1376(4) 1.000 0.0415(11) . . . . . .
N1 N Uiso 0.0390(5) -0.3125(6) 0.0832(4) 1.000 0.0299(11) . . . . . .
N2 N Uiso 0.1827(5) 0.1292(6) 0.1745(3) 1.000 0.0289(10) . . . . . .
N3 N Uiso 0.2731(5) -0.0342(5) -0.0982(4) 1.000 0.0274(10) . . . . . .
Mg Mg Uiso 0.50000 0.00000 0.50000 1.000 0.0225(4) . . . . . .
OW1 O Uiso 0.2908(5) -0.0329(5) 0.4207(3) 1.000 0.0358(11) . . . . . .
OW2 O Uiso 0.5999(5) -0.0573(6) 0.3739(3) 1.000 0.0348(10) . . . . . .
OW3 O Uiso 0.4969(5) 0.2262(5) 0.4552(3) 1.000 0.0329(10) . . . . . .
OW4 O Uiso 0.4059(5) -0.2037(5) 0.2251(3) 1.000 0.0364(10) . . . . . .

loop_
_atom_type_symbol
_atom_type_description
_atom_type_scat_dispersion_real
_atom_type_scat_dispersion_imag
_atom_type_scat_source
Ce Ce -0.2486 2.6331 ' International Tables Vol C Tables 4.2.6.8 and 6.1.1.4'
Mg Mg 0.0486 0.0363 ' International Tables Vol C Tables 4.2.6.8 and 6.1.1.4'
N N 0.0061 0.0033 ' International Tables Vol C Tables 4.2.6.8 and 6.1.1.4'
O O 0.0106 0.0060 ' International Tables Vol C Tables 4.2.6.8 and 6.1.1.4'

loop_
_geom_angle_atom_site_label_1
_geom_angle_atom_site_label_2
_geom_angle_atom_site_label_3
_geom_angle
_geom_angle_site_symmetry_1
_geom_angle_site_symmetry_2
_geom_angle_site_symmetry_3
_geom_angle_publ_flag
O11 Ce O12 50.73(12) . . . yes
O11 Ce O21 67.27(12) . . . yes
O11 Ce O22 112.54(14) . . . yes
O11 Ce O31 68.42(12) . . . yes
O11 Ce O32 65.58(13) . . . yes
O11 Ce O11 180.00 . . 3_555 yes
O11 Ce O12 129.27(12) . . 3_555 yes
O11 Ce O21 112.74(12) . . 3_555 yes
O11 Ce O22 67.46(14) . . 3_555 yes
O11 Ce O31 111.58(12) . . 3_555 yes
O11 Ce O32 114.42(13) . . 3_555 yes
O12 Ce O21 67.06(13) . . . yes
O12 Ce O22 113.41(13) . . . yes
O12 Ce O31 114.09(12) . . . yes
O12 Ce O32 111.13(14) . . . yes
O11 Ce O12 129.27(12) 3_555 . . yes
O12 Ce O12 180.00 . . 3_555 yes
O12 Ce O21 112.94(13) . . 3_555 yes
O12 Ce O22 66.59(13) . . 3_555 yes
O12 Ce O31 65.91(12) . . 3_555 yes
O12 Ce O32 68.87(14) . . 3_555 yes
O21 Ce O22 51.04(13) . . . yes
O21 Ce O31 68.34(14) . . . yes
O21 Ce O32 112.17(13) . . . yes
O11 Ce O21 112.74(12) 3_555 . . yes
O12 Ce O21 112.94(13) 3_555 . . yes
O21 Ce O21 180.00 . . 3_555 yes
O21 Ce O22 128.96(13) . . 3_555 yes
O21 Ce O31 111.66(14) . . 3_555 yes
O21 Ce O32 67.83(13) . . 3_555 yes
O22 Ce O31 66.05(13) . . . yes
O22 Ce O32 112.58(14) . . . yes
O11 Ce O22 67.46(14) 3_555 . . yes
O12 Ce O22 66.59(13) 3_555 . . yes
O21 Ce O22 128.96(13) 3_555 . . yes
O22 Ce O22 180.00 . . 3_555 yes
O22 Ce O31 113.95(13) . . 3_555 yes
O22 Ce O32 67.42(14) . . 3_555 yes
O31 Ce O32 50.48(13) . . . yes
O11 Ce O31 111.58(12) 3_555 . . yes
O12 Ce O31 65.91(12) 3_555 . . yes
O21 Ce O31 111.66(14) 3_555 . . yes
O22 Ce O31 113.95(13) 3_555 . . yes
O31 Ce O31 180.00 . . 3_555 yes
O31 Ce O32 129.52(13) . . 3_555 yes
O11 Ce O32 114.42(13) 3_555 . . yes
O12 Ce O32 68.87(14) 3_555 . . yes
O21 Ce O32 67.83(13) 3_555 . . yes
O22 Ce O32 67.42(14) 3_555 . . yes
O31 Ce O32 129.52(13) 3_555 . . yes
O32 Ce O32 180.00 . . 3_555 yes
O11 Ce O12 50.73(12) 3_555 . 3_555 yes
O11 Ce O21 67.27(12) 3_555 . 3_555 yes
O11 Ce O22 112.54(14) 3_555 . 3_555 yes
O11 Ce O31 68.42(12) 3_555 . 3_555 yes
O11 Ce O32 65.58(13) 3_555 . 3_555 yes
O12 Ce O21 67.06(13) 3_555 . 3_555 yes
O12 Ce O22 113.41(13) 3_555 . 3_555 yes
O12 Ce O31 114.09(12) 3_555 . 3_555 yes
O12 Ce O32 111.13(14) 3_555 . 3_555 yes
O21 Ce O22 51.04(13) 3_555 . 3_555 yes
O21 Ce O31 68.34(14) 3_555 . 3_555 yes
O21 Ce O32 112.17(13) 3_555 . 3_555 yes
O22 Ce O31 66.05(13) 3_555 . 3_555 yes
O22 Ce O32 112.58(14) 3_555 . 3_555 yes
O31 Ce O32 50.48(13) 3_555 . 3_555 yes
OW1 Mg OW2 89.82(17) . . . yes
OW1 Mg OW3 89.96(17) . . . yes
OW1 Mg OW1 180.00 . . 3_656 yes
OW1 Mg OW2 90.18(17) . . 3_656 yes
OW1 Mg OW3 90.04(17) . . 3_656 yes
OW2 Mg OW3 88.78(18) . . . yes
OW1 Mg OW2 90.18(17) 3_656 . . yes
OW2 Mg OW2 180.00 . . 3_656 yes
OW2 Mg OW3 91.22(18) . . 3_656 yes
OW1 Mg OW3 90.04(17) 3_656 . . yes
OW2 Mg OW3 91.22(18) 3_656 . . yes
OW3 Mg OW3 180.00 . . 3_656 yes
OW1 Mg OW2 89.82(17) 3_656 . 3_656 yes
OW1 Mg OW3 89.96(17) 3_656 . 3_656 yes
OW2 Mg OW3 88.78(18) 3_656 . 3_656 yes
Ce O11 N1 96.9(3) . . . yes
Ce O12 N1 97.4(3) . . . yes
Ce O21 N2 97.4(3) . . . yes
Ce O22 N2 96.6(3) . . . yes
Ce O31 N3 97.3(3) . . . yes
Ce O32 N3 97.3(3) . . . yes
O11 N1 O12 114.8(5) . . . yes
O11 N1 O13 121.4(5) . . . yes
O12 N1 O13 123.8(5) . . . yes
O21 N2 O22 114.9(4) . . . yes
O21 N2 O23 122.1(5) . . . yes
O22 N2 O23 123.0(5) . . . yes
O31 N3 O32 114.9(4) . . . yes
O31 N3 O33 121.4(5) . . . yes
O32 N3 O33 123.7(5) . . . yes

loop_
_geom_bond_atom_site_label_1
_geom_bond_atom_site_label_2
_geom_bond_distance
_geom_bond_site_symmetry_1
_geom_bond_site_symmetry_2
_geom_bond_publ_flag
Ce O11 2.499(4) . . yes
Ce O12 2.502(4) . . yes
Ce O21 2.483(4) . . yes
Ce O22 2.505(4) . . yes
Ce O31 2.499(4) . . yes
Ce O32 2.507(4) . . yes
Ce O11 2.499(4) . 3_555 yes
Ce O12 2.502(4) . 3_555 yes
Ce O21 2.483(4) . 3_555 yes
Ce O22 2.505(4) . 3_555 yes
Ce O31 2.499(4) . 3_555 yes
Ce O32 2.507(4) . 3_555 yes
Mg OW3 2.055(4) . 3_656 yes
Mg OW3 2.055(4) . . yes
Mg OW1 2.074(4) . . yes
Mg OW2 2.081(4) . . yes
Mg OW1 2.074(4) . 3_656 yes
Mg OW2 2.081(4) . 3_656 yes
O11 N1 1.282(6) . . yes
O12 N1 1.260(6) . . yes
O13 N1 1.209(7) . . yes
O21 N2 1.281(6) . . yes
O22 N2 1.270(6) . . yes
O23 N2 1.217(6) . . yes
O31 N3 1.273(7) . . yes
O32 N3 1.260(6) . . yes
O33 N3 1.218(7) . . yes

loop_
_geom_torsion_atom_site_label_1
_geom_torsion_atom_site_label_2
_geom_torsion_atom_site_label_3
_geom_torsion_atom_site_label_4
_geom_torsion
_geom_torsion_site_symmetry_1
_geom_torsion_site_symmetry_2
_geom_torsion_site_symmetry_3
_geom_torsion_site_symmetry_4
_geom_torsion_publ_flag
O12 Ce O11 N1 1.6(3) . . . . no
O21 Ce O11 N1 79.8(3) . . . . no
O22 Ce O11 N1 104.0(3) . . . . no
O31 Ce O11 N1 154.5(3) . . . . no
O32 Ce O11 N1 -150.4(3) . . . . no
O12 Ce O11 N1 -178.5(3) 3_555 . . . no
O21 Ce O11 N1 -100.2(3) 3_555 . . . no
O22 Ce O11 N1 -76.0(3) 3_555 . . . no
O31 Ce O11 N1 -25.5(3) 3_555 . . . no
O32 Ce O11 N1 29.6(3) 3_555 . . . no
O11 Ce O12 N1 -1.6(3) . . . . no
O21 Ce O12 N1 -80.3(3) . . . . no
O22 Ce O12 N1 -102.3(3) . . . . no
O31 Ce O12 N1 -29.2(3) . . . . no
O32 Ce O12 N1 25.7(3) . . . . no
O11 Ce O12 N1 178.4(3) 3_555 . . . no
O21 Ce O12 N1 99.7(3) 3_555 . . . no
O22 Ce O12 N1 77.7(3) 3_555 . . . no
O31 Ce O12 N1 150.8(3) 3_555 . . . no
O32 Ce O12 N1 -154.3(3) 3_555 . . . no
O11 Ce O21 N2 148.8(3) . . . . no
O12 Ce O21 N2 -155.8(3) . . . . no
O22 Ce O21 N2 -2.1(3) . . . . no
O31 Ce O21 N2 74.0(3) . . . . no
O32 Ce O21 N2 99.7(3) . . . . no
O11 Ce O21 N2 -31.2(3) 3_555 . . . no
O12 Ce O21 N2 24.2(3) 3_555 . . . no
O22 Ce O21 N2 177.9(3) 3_555 . . . no
O31 Ce O21 N2 -106.0(3) 3_555 . . . no
O32 Ce O21 N2 -80.3(3) 3_555 . . . no
O11 Ce O22 N2 -27.0(3) . . . . no
O12 Ce O22 N2 28.4(3) . . . . no
O21 Ce O22 N2 2.1(3) . . . . no
O31 Ce O22 N2 -78.7(3) . . . . no
O32 Ce O22 N2 -98.8(3) . . . . no
O11 Ce O22 N2 153.0(3) 3_555 . . . no
O12 Ce O22 N2 -151.6(3) 3_555 . . . no
O21 Ce O22 N2 -177.9(3) 3_555 . . . no
O31 Ce O22 N2 101.3(3) 3_555 . . . no
O32 Ce O22 N2 81.2(3) 3_555 . . . no
O11 Ce O31 N3 77.0(3) . . . . no
O12 Ce O31 N3 99.7(3) . . . . no
O21 Ce O31 N3 150.2(3) . . . . no
O22 Ce O31 N3 -154.2(3) . . . . no
O32 Ce O31 N3 1.5(3) . . . . no
O11 Ce O31 N3 -103.0(3) 3_555 . . . no
O12 Ce O31 N3 -80.3(3) 3_555 . . . no
O21 Ce O31 N3 -29.9(3) 3_555 . . . no
O22 Ce O31 N3 25.8(3) 3_555 . . . no
O32 Ce O31 N3 -178.5(3) 3_555 . . . no
O11 Ce O32 N3 -82.9(3) . . . . no
O12 Ce O32 N3 -105.9(3) . . . . no
O21 Ce O32 N3 -33.0(3) . . . . no
O22 Ce O32 N3 22.6(3) . . . . no
O31 Ce O32 N3 -1.5(3) . . . . no
O11 Ce O32 N3 97.1(3) 3_555 . . . no
O12 Ce O32 N3 74.1(3) 3_555 . . . no
O21 Ce O32 N3 147.0(3) 3_555 . . . no
O22 Ce O32 N3 -157.4(3) 3_555 . . . no
O31 Ce O32 N3 178.5(3) 3_555 . . . no
Ce O11 N1 O12 -2.6(5) . . . . no
Ce O11 N1 O13 177.9(5) . . . . no
Ce O12 N1 O11 2.6(5) . . . . no
Ce O12 N1 O13 -177.9(5) . . . . no
Ce O21 N2 O22 3.5(5) . . . . no
Ce O21 N2 O23 -176.5(4) . . . . no
Ce O22 N2 O21 -3.5(5) . . . . no
Ce O22 N2 O23 176.6(4) . . . . no
Ce O31 N3 O32 -2.5(4) . . . . no
Ce O31 N3 O33 179.2(5) . . . . no
Ce O32 N3 O31 2.5(4) . . . . no
Ce O32 N3 O33 -179.3(5) . . . . no
